data_2220868
loop_
_publ_author_name
'Rizzoli, Corrado'
'Vicini, Paola'
'Incerti, Matteo'

_publ_section_title
4-Chloro-<i>N</i>-(4-chlorophenylsulfonyl)-<i>N</i>-(3-oxo-2,3-dihydro-1,2-benzisothiazol-2-yl)benzenesulfonamide
_journal_coeditor_code LH2763
_journal_issue 2
_journal_name_full 'Acta Crystallographica Section E'
_journal_page_first o416
_journal_page_last o417
_journal_paper_doi 10.1107/S1600536809003195
_journal_volume 65
_journal_year 2009
_chemical_formula_iupac 'C19 H12 Cl2 N2 O5 S3'
_chemical_formula_moiety 'C19 H12 Cl2 N2 O5 S3'
_chemical_formula_sum 'C19 H12 Cl2 N2 O5 S3'
_chemical_formula_weight 515.39
_chemical_name_systematic
4-Chloro-<i>N</i>-(4-chlorophenylsulfonyl)-<i>N</i>-(3-oxo-2,3-dihydro-1,2-benzisothiazol-2-yl)benzenesulfonamide
_space_group_IT_number 2
_symmetry_cell_setting triclinic
_symmetry_space_group_name_Hall '-P 1'
_symmetry_space_group_name_H-M 'P -1'
_atom_sites_solution_hydrogens geom
_atom_sites_solution_primary direct
_atom_sites_solution_secondary difmap
_cell_angle_alpha 102.719(2)
_cell_angle_beta 94.385(3)
_cell_angle_gamma 105.598(2)
_cell_formula_units_Z 2
_cell_length_a 9.5358(12)
_cell_length_b 10.7757(14)
_cell_length_c 11.0393(14)
_cell_measurement_reflns_used 1477
_cell_measurement_temperature 295(2)
_cell_measurement_theta_max 47.80
_cell_measurement_theta_min 4.82
_cell_volume 1054.6(2)
_computing_cell_refinement 'SAINT (Bruker, 1997)'
_computing_data_collection 'SMART (Bruker, 1997)'
_computing_data_reduction 'SAINT (Bruker, 1997)'
_computing_molecular_graphics 'ORTEP-3 for Windows (Farrugia, 1997) and SCHAKAL (Keller, 1997)'
_computing_publication_material 'SHELXL97 (Sheldrick, 2008) and PARST95 (Nardelli, 1995)'
_computing_structure_refinement 'SHELXL97 (Sheldrick, 2008)'
_computing_structure_solution 'SIR97 (Altomare <i>et al.</i>,  1999)'
_diffrn_ambient_temperature 295(2)
_diffrn_measured_fraction_theta_full 0.998
_diffrn_measured_fraction_theta_max 0.998
_diffrn_measurement_device 'Bruker SMART 1000 CCD area-detector'
_diffrn_measurement_method \w
_diffrn_radiation_monochromator graphite
_diffrn_radiation_source 'fine-focus sealed tube'
_diffrn_radiation_type MoK\a
_diffrn_radiation_wavelength 0.71073
_diffrn_reflns_av_R_equivalents 0.0368
_diffrn_reflns_av_sigmaI/netI 0.0614
_diffrn_reflns_limit_h_max 11
_diffrn_reflns_limit_h_min -11
_diffrn_reflns_limit_k_max 13
_diffrn_reflns_limit_k_min -13
_diffrn_reflns_limit_l_max 13
_diffrn_reflns_limit_l_min -13
_diffrn_reflns_number 10953
_diffrn_reflns_theta_full 25.50
_diffrn_reflns_theta_max 25.50
_diffrn_reflns_theta_min 1.91
_diffrn_standards_decay_% 0
_diffrn_standards_number 0
_exptl_absorpt_coefficient_mu 0.641
_exptl_absorpt_correction_T_max 0.927
_exptl_absorpt_correction_T_min 0.872
_exptl_absorpt_correction_type multi-scan
_exptl_absorpt_process_details '(SADABS; Bruker, 1997)'
_exptl_crystal_colour 'pale yellow'
_exptl_crystal_density_diffrn 1.623
_exptl_crystal_density_method 'not measured'
_exptl_crystal_description prism
_exptl_crystal_F_000 524
_exptl_crystal_size_max 0.22
_exptl_crystal_size_mid 0.14
_exptl_crystal_size_min 0.12
_refine_diff_density_max 0.212
_refine_diff_density_min -0.215
_refine_ls_extinction_method none
_refine_ls_goodness_of_fit_ref 0.938
_refine_ls_hydrogen_treatment constr
_refine_ls_matrix_type full
_refine_ls_number_parameters 280
_refine_ls_number_reflns 3930
_refine_ls_number_restraints 0
_refine_ls_restrained_S_all 0.938
_refine_ls_R_factor_all 0.0762
_refine_ls_R_factor_gt 0.0351
_refine_ls_shift/su_max 0.001
_refine_ls_shift/su_mean 0.000
_refine_ls_structure_factor_coef Fsqd
_refine_ls_weighting_details 'w=1/[\s^2^(Fo^2^)+(0.0145P)^2^] where P=(Fo^2^+2Fc^2^)/3'
_refine_ls_weighting_scheme calc
_refine_ls_wR_factor_gt 0.0559
_refine_ls_wR_factor_ref 0.0598
_reflns_number_gt 2267
_reflns_number_total 3930
_reflns_threshold_expression I>2\s(I)
_cod_data_source_file lh2763.cif
_cod_data_source_block I
_cod_depositor_comments
;
The following automatic conversions were performed:
'_symmetry_cell_setting' value 'Triclinic' changed to 'triclinic'
according to '/home/saulius/struct/CIF-dictionaries/cif_core.dic'
dictionary named 'cif_core.dic' version 2.4.1 from 2010-06-29.

Automatic conversion script
Id: cif_fix_enum 1527 2010-12-29 10:47:43Z saulius 

The following automatic conversions were performed:

'_symmetry_cell_setting' value 'Triclinic' changed to 'triclinic'
according to /home/saulius/struct/CIF-dictionaries/cif_core.dic
dictionary named 'cif_core.dic' version 2.4.1 from 2010-06-29.

Automatic conversion script
Id: cif_fix_values 1715 2011-07-08 13:25:40Z adriana 
;
_cod_database_code 2220868
_cod_database_fobs_code 2220868

loop_
_symmetry_equiv_pos_as_xyz
x,y,z
-x,-y,-z

loop_
_atom_site_type_symbol
_atom_site_label
_atom_site_fract_x
_atom_site_fract_y
_atom_site_fract_z
_atom_site_U_iso_or_equiv
_atom_site_adp_type
_atom_site_calc_flag
_atom_site_refinement_flags
_atom_site_occupancy
_atom_site_disorder_assembly
_atom_site_disorder_group
Cl Cl1 0.30528(10) 0.89637(7) 0.94340(8) 0.0862(3) Uani d . 1 . .
Cl Cl2 0.37123(10) 0.47508(9) 1.37354(8) 0.1051(3) Uani d . 1 . .
S S1 0.13674(7) -0.02399(6) 0.62308(7) 0.0550(2) Uani d . 1 . .
S S2 0.14511(8) 0.31023(7) 0.62932(7) 0.0539(2) Uani d . 1 . .
S S3 0.01047(7) 0.21135(7) 0.84324(7) 0.0515(2) Uani d . 1 . .
O O1 0.43050(18) 0.27563(17) 0.83915(17) 0.0630(5) Uani d . 1 . .
O O2 0.2660(2) 0.28393(17) 0.57181(16) 0.0677(5) Uani d . 1 . .
O O3 0.00450(19) 0.27802(16) 0.55643(16) 0.0687(6) Uani d . 1 . .
O O4 -0.07297(17) 0.29573(16) 0.81554(16) 0.0605(5) Uani d . 1 . .
O O5 -0.05678(18) 0.07361(16) 0.83264(17) 0.0639(5) Uani d . 1 . .
N N1 0.2112(2) 0.12783(18) 0.73222(19) 0.0501(6) Uani d . 1 . .
N N2 0.1337(2) 0.22006(18) 0.74166(18) 0.0476(5) Uani d . 1 . .
C C1 0.3647(3) 0.1683(3) 0.7692(2) 0.0478(7) Uani d . 1 . .
C C2 0.4188(3) 0.0593(2) 0.7077(2) 0.0451(6) Uani d . 1 . .
C C3 0.5641(3) 0.0591(3) 0.7197(2) 0.0554(7) Uani d . 1 . .
H H3 0.6367 0.1309 0.7718 0.066 Uiso calc R 1 . .
C C4 0.5991(3) -0.0492(3) 0.6532(3) 0.0654(8) Uani d . 1 . .
H H4 0.6964 -0.0507 0.6600 0.078 Uiso calc R 1 . .
C C5 0.4911(3) -0.1560(3) 0.5762(3) 0.0638(8) Uani d . 1 . .
H H5 0.5174 -0.2288 0.5330 0.077 Uiso calc R 1 . .
C C6 0.3462(3) -0.1582(3) 0.5614(2) 0.0575(7) Uani d . 1 . .
H H6 0.2744 -0.2306 0.5090 0.069 Uiso calc R 1 . .
C C7 0.3110(3) -0.0472(2) 0.6283(2) 0.0462(6) Uani d . 1 . .
C C8 0.1916(3) 0.4758(2) 0.7178(2) 0.0477(7) Uani d . 1 . .
C C9 0.0978(3) 0.5504(3) 0.7018(2) 0.0560(7) Uani d . 1 . .
H H9 0.0109 0.5132 0.6456 0.067 Uiso calc R 1 . .
C C10 0.1350(3) 0.6819(3) 0.7707(3) 0.0611(8) Uani d . 1 . .
H H10 0.0739 0.7342 0.7603 0.073 Uiso calc R 1 . .
C C11 0.2626(3) 0.7341(2) 0.8544(2) 0.0561(7) Uani d . 1 . .
C C12 0.3557(3) 0.6602(3) 0.8706(3) 0.0657(8) Uani d . 1 . .
H H12 0.4419 0.6976 0.9275 0.079 Uiso calc R 1 . .
C C13 0.3203(3) 0.5293(3) 0.8017(3) 0.0614(8) Uani d . 1 . .
H H13 0.3826 0.4779 0.8117 0.074 Uiso calc R 1 . .
C C14 0.1174(2) 0.2839(2) 0.9908(2) 0.0450(6) Uani d . 1 . .
C C15 0.1572(3) 0.2053(3) 1.0622(3) 0.0630(8) Uani d . 1 . .
H H15 0.1308 0.1134 1.0312 0.076 Uiso calc R 1 . .
C C16 0.2365(3) 0.2648(3) 1.1799(3) 0.0772(9) Uani d . 1 . .
H H16 0.2630 0.2130 1.2295 0.093 Uiso calc R 1 . .
C C17 0.2764(3) 0.4011(3) 1.2242(3) 0.0632(8) Uani d . 1 . .
C C18 0.2397(3) 0.4797(3) 1.1525(3) 0.0593(8) Uani d . 1 . .
H H18 0.2694 0.5718 1.1826 0.071 Uiso calc R 1 . .
C C19 0.1583(3) 0.4206(2) 1.0355(3) 0.0531(7) Uani d . 1 . .
H H19 0.1309 0.4726 0.9866 0.064 Uiso calc R 1 . .

loop_
_atom_site_aniso_label
_atom_site_aniso_U_11
_atom_site_aniso_U_22
_atom_site_aniso_U_33
_atom_site_aniso_U_12
_atom_site_aniso_U_13
_atom_site_aniso_U_23
Cl1 0.1137(7) 0.0495(5) 0.0768(6) 0.0059(4) 0.0144(5) -0.0001(4)
Cl2 0.1116(7) 0.1090(7) 0.0712(6) 0.0070(6) -0.0208(5) 0.0175(5)
S1 0.0427(4) 0.0480(4) 0.0663(5) 0.0159(3) -0.0044(4) -0.0012(4)
S2 0.0533(5) 0.0505(5) 0.0519(5) 0.0148(4) 0.0004(4) 0.0035(4)
S3 0.0382(4) 0.0465(4) 0.0652(5) 0.0107(3) 0.0072(4) 0.0067(4)
O1 0.0498(11) 0.0554(12) 0.0689(13) 0.0092(10) -0.0101(10) -0.0007(10)
O2 0.0727(13) 0.0704(13) 0.0658(13) 0.0290(11) 0.0304(11) 0.0121(10)
O3 0.0659(12) 0.0604(12) 0.0646(13) 0.0196(10) -0.0240(10) -0.0055(10)
O4 0.0441(10) 0.0671(12) 0.0743(13) 0.0273(10) 0.0043(9) 0.0136(10)
O5 0.0517(11) 0.0423(11) 0.0842(14) -0.0009(9) 0.0102(10) 0.0064(10)
N1 0.0398(13) 0.0440(13) 0.0617(15) 0.0170(11) 0.0009(11) -0.0002(11)
N2 0.0433(12) 0.0427(13) 0.0591(14) 0.0168(10) 0.0119(11) 0.0108(11)
C1 0.0416(16) 0.0511(18) 0.0499(18) 0.0127(14) 0.0007(14) 0.0139(14)
C2 0.0411(16) 0.0508(17) 0.0444(17) 0.0155(14) 0.0053(13) 0.0119(13)
C3 0.0402(16) 0.0617(19) 0.068(2) 0.0166(14) 0.0050(15) 0.0228(16)
C4 0.0469(18) 0.081(2) 0.086(2) 0.0333(18) 0.0151(17) 0.0384(19)
C5 0.065(2) 0.067(2) 0.072(2) 0.0377(18) 0.0179(18) 0.0175(17)
C6 0.0581(19) 0.0574(19) 0.0596(19) 0.0262(15) 0.0077(15) 0.0086(15)
C7 0.0459(16) 0.0517(17) 0.0457(17) 0.0204(14) 0.0083(14) 0.0136(14)
C8 0.0442(16) 0.0445(16) 0.0512(17) 0.0087(13) 0.0069(14) 0.0111(13)
C9 0.0483(17) 0.0503(18) 0.065(2) 0.0112(14) 0.0023(15) 0.0121(15)
C10 0.0604(19) 0.0529(19) 0.071(2) 0.0164(16) 0.0114(17) 0.0163(16)
C11 0.0647(19) 0.0431(17) 0.0545(19) 0.0032(15) 0.0185(16) 0.0121(14)
C12 0.0598(19) 0.056(2) 0.064(2) 0.0015(16) -0.0087(16) 0.0054(16)
C13 0.0516(17) 0.0563(19) 0.071(2) 0.0160(15) -0.0043(16) 0.0104(16)
C14 0.0384(15) 0.0426(16) 0.0527(17) 0.0126(13) 0.0082(13) 0.0080(14)
C15 0.065(2) 0.0434(17) 0.081(2) 0.0162(15) 0.0061(18) 0.0180(17)
C16 0.079(2) 0.069(2) 0.086(3) 0.0211(19) -0.006(2) 0.031(2)
C17 0.0556(18) 0.068(2) 0.062(2) 0.0124(16) 0.0010(15) 0.0160(17)
C18 0.0550(18) 0.0442(17) 0.070(2) 0.0097(14) 0.0032(16) 0.0049(16)
C19 0.0511(17) 0.0461(18) 0.0614(19) 0.0136(14) 0.0074(15) 0.0134(15)

loop_
_atom_type_symbol
_atom_type_description
_atom_type_scat_dispersion_real
_atom_type_scat_dispersion_imag
_atom_type_scat_source
Cl Cl 0.1484 0.1585 'International Tables Vol C Tables 4.2.6.8 and 6.1.1.4'
S S 0.1246 0.1234 'International Tables Vol C Tables 4.2.6.8 and 6.1.1.4'
O O 0.0106 0.0060 'International Tables Vol C Tables 4.2.6.8 and 6.1.1.4'
N N 0.0061 0.0033 'International Tables Vol C Tables 4.2.6.8 and 6.1.1.4'
C C 0.0033 0.0016 'International Tables Vol C Tables 4.2.6.8 and 6.1.1.4'
H H 0.0000 0.0000 'International Tables Vol C Tables 4.2.6.8 and 6.1.1.4'

loop_
_geom_angle_atom_site_label_1
_geom_angle_atom_site_label_2
_geom_angle_atom_site_label_3
_geom_angle_site_symmetry_1
_geom_angle_site_symmetry_3
_geom_angle
_geom_angle_publ_flag
N1 S1 C7 . . 89.10(11) ?
O2 S2 O3 . . 120.38(11) ?
O2 S2 N2 . . 102.15(10) ?
O3 S2 N2 . . 109.77(11) ?
O2 S2 C8 . . 110.89(11) ?
O3 S2 C8 . . 108.61(12) ?
N2 S2 C8 . . 103.62(11) ?
O4 S3 O5 . . 121.61(11) ?
O4 S3 N2 . . 104.10(10) ?
O5 S3 N2 . . 106.59(10) ?
O4 S3 C14 . . 109.51(11) ?
O5 S3 C14 . . 109.23(12) ?
N2 S3 C14 . . 104.29(10) ?
N2 N1 C1 . . 120.88(19) ?
N2 N1 S1 . . 117.96(15) ?
C1 N1 S1 . . 116.69(17) ?
N1 N2 S3 . . 115.94(15) ?
N1 N2 S2 . . 117.41(15) ?
S3 N2 S2 . . 125.38(12) ?
O1 C1 N1 . . 122.8(2) ?
O1 C1 C2 . . 130.4(2) ?
N1 C1 C2 . . 106.9(2) ?
C3 C2 C7 . . 120.6(2) ?
C3 C2 C1 . . 125.3(2) ?
C7 C2 C1 . . 114.1(2) ?
C4 C3 C2 . . 118.7(3) ?
C4 C3 H3 . . 120.7 ?
C2 C3 H3 . . 120.7 ?
C3 C4 C5 . . 120.6(2) ?
C3 C4 H4 . . 119.7 ?
C5 C4 H4 . . 119.7 ?
C6 C5 C4 . . 122.1(3) ?
C6 C5 H5 . . 119.0 ?
C4 C5 H5 . . 119.0 ?
C5 C6 C7 . . 117.2(3) ?
C5 C6 H6 . . 121.4 ?
C7 C6 H6 . . 121.4 ?
C2 C7 C6 . . 120.8(2) ?
C2 C7 S1 . . 113.04(18) ?
C6 C7 S1 . . 126.2(2) ?
C9 C8 C13 . . 121.2(2) ?
C9 C8 S2 . . 118.9(2) ?
C13 C8 S2 . . 119.9(2) ?
C8 C9 C10 . . 119.0(2) ?
C8 C9 H9 . . 120.5 ?
C10 C9 H9 . . 120.5 ?
C11 C10 C9 . . 119.4(3) ?
C11 C10 H10 . . 120.3 ?
C9 C10 H10 . . 120.3 ?
C12 C11 C10 . . 121.6(3) ?
C12 C11 Cl1 . . 119.2(2) ?
C10 C11 Cl1 . . 119.1(2) ?
C11 C12 C13 . . 119.4(3) ?
C11 C12 H12 . . 120.3 ?
C13 C12 H12 . . 120.3 ?
C8 C13 C12 . . 119.3(3) ?
C8 C13 H13 . . 120.4 ?
C12 C13 H13 . . 120.4 ?
C15 C14 C19 . . 120.8(2) ?
C15 C14 S3 . . 120.4(2) ?
C19 C14 S3 . . 118.8(2) ?
C16 C15 C14 . . 119.1(3) ?
C16 C15 H15 . . 120.5 ?
C14 C15 H15 . . 120.5 ?
C15 C16 C17 . . 119.9(3) ?
C15 C16 H16 . . 120.0 ?
C17 C16 H16 . . 120.0 ?
C18 C17 C16 . . 121.2(3) ?
C18 C17 Cl2 . . 119.0(2) ?
C16 C17 Cl2 . . 119.9(2) ?
C17 C18 C19 . . 119.2(3) ?
C17 C18 H18 . . 120.4 ?
C19 C18 H18 . . 120.4 ?
C18 C19 C14 . . 119.9(3) ?
C18 C19 H19 . . 120.1 ?
C14 C19 H19 . . 120.1 ?

loop_
_geom_bond_atom_site_label_1
_geom_bond_atom_site_label_2
_geom_bond_site_symmetry_2
_geom_bond_distance
_geom_bond_publ_flag
Cl1 C11 . 1.729(3) ?
Cl2 C17 . 1.726(3) ?
S1 N1 . 1.7347(19) ?
S1 C7 . 1.744(2) ?
S2 O2 . 1.4214(17) ?
S2 O3 . 1.4239(16) ?
S2 N2 . 1.729(2) ?
S2 C8 . 1.754(2) ?
S3 O4 . 1.4240(16) ?
S3 O5 . 1.4242(16) ?
S3 N2 . 1.684(2) ?
S3 C14 . 1.750(3) ?
O1 C1 . 1.213(3) ?
N1 N2 . 1.381(2) ?
N1 C1 . 1.409(3) ?
C1 C2 . 1.461(3) ?
C2 C3 . 1.383(3) ?
C2 C7 . 1.388(3) ?
C3 C4 . 1.371(3) ?
C3 H3 . 0.9300 ?
C4 C5 . 1.380(3) ?
C4 H4 . 0.9300 ?
C5 C6 . 1.371(3) ?
C5 H5 . 0.9300 ?
C6 C7 . 1.399(3) ?
C6 H6 . 0.9300 ?
C8 C9 . 1.379(3) ?
C8 C13 . 1.381(3) ?
C9 C10 . 1.388(3) ?
C9 H9 . 0.9300 ?
C10 C11 . 1.371(3) ?
C10 H10 . 0.9300 ?
C11 C12 . 1.368(3) ?
C12 C13 . 1.383(3) ?
C12 H12 . 0.9300 ?
C13 H13 . 0.9300 ?
C14 C15 . 1.379(3) ?
C14 C19 . 1.381(3) ?
C15 C16 . 1.376(4) ?
C15 H15 . 0.9300 ?
C16 C17 . 1.377(4) ?
C16 H16 . 0.9300 ?
C17 C18 . 1.370(3) ?
C18 C19 . 1.377(3) ?
C18 H18 . 0.9300 ?
C19 H19 . 0.9300 ?

loop_
_geom_hbond_atom_site_label_D
_geom_hbond_atom_site_label_H
_geom_hbond_atom_site_label_A
_geom_hbond_site_symmetry_A
_geom_hbond_distance_DH
_geom_hbond_distance_HA
_geom_hbond_distance_DA
_geom_hbond_angle_DHA
C13 H13 O1 . 0.93 2.42 3.275(4) 153
C5 H5 O2 2_656 0.93 2.58 3.353(4) 140
C6 H6 O3 2_556 0.93 2.58 3.289(3) 133

loop_
_cod_related_entry_id
_cod_related_entry_database
_cod_related_entry_code
1 ChemSpider 24741664
